data_1519340
loop_
_publ_author_name
'Butler, Ian. R.'
'Gelbrich, Thomas'
'Hursthouse, Michael B.'

_publ_section_title
;
 C34H24Fe2O2
;
_journal_name_full 'Crystal Structure Report Archive'
_journal_page_first 830
_journal_year 2001
_chemical_formula_sum 'C34 H24 Fe2 O2'
_chemical_formula_weight 576.23
_space_group_IT_number 2
_symmetry_cell_setting triclinic
_symmetry_space_group_name_Hall '-P 1'
_symmetry_space_group_name_H-M 'P -1'
_atom_sites_solution_hydrogens geom
_atom_sites_solution_primary direct
_atom_sites_solution_secondary difmap
_cell_angle_alpha 83.1230(10)
_cell_angle_beta 66.0480(12)
_cell_angle_gamma 83.6670(12)
_cell_formula_units_Z 2
_cell_length_a 9.9133(2)
_cell_length_b 11.0918(4)
_cell_length_c 11.8105(4)
_cell_measurement_reflns_used 9355
_cell_measurement_temperature 150(2)
_cell_measurement_theta_max 27.48
_cell_measurement_theta_min 2.91
_cell_volume 1175.54(6)
_computing_cell_refinement 'DENZO and COLLECT'
_computing_data_collection
;
'DENZO (Otwinowski and Minor, 1997) & COLLECT (Hooft, 1998) '
;
_computing_data_reduction 'DENZO and COLLECT'
_computing_publication_material SHELXL-97
_computing_structure_refinement 'SHELXL-97 (Sheldrick, 2008)'
_computing_structure_solution 'SHELXS-97 (Sheldrick, 2008)'
_diffrn_ambient_temperature 150(2)
_diffrn_measured_fraction_theta_full 0.988
_diffrn_measured_fraction_theta_max 0.988
_diffrn_measurement_device_type 'Enraf Nonius KappaCCD area detector'
_diffrn_measurement_method '\w and \f scans to fill Ewald sphere'
_diffrn_radiation_monochromator graphite
_diffrn_radiation_source 'Enraf Nonius FR591 rotating anode'
_diffrn_radiation_type MoK\a
_diffrn_radiation_wavelength 0.71073
_diffrn_reflns_av_R_equivalents 0.0746
_diffrn_reflns_av_sigmaI/netI 0.0636
_diffrn_reflns_limit_h_max 11
_diffrn_reflns_limit_h_min -11
_diffrn_reflns_limit_k_max 13
_diffrn_reflns_limit_k_min -13
_diffrn_reflns_limit_l_max 14
_diffrn_reflns_limit_l_min -13
_diffrn_reflns_number 9641
_diffrn_reflns_theta_full 25.25
_diffrn_reflns_theta_max 25.25
_diffrn_reflns_theta_min 3.01
_exptl_absorpt_coefficient_mu 1.268
_exptl_absorpt_correction_T_max 0.9751
_exptl_absorpt_correction_T_min 0.5698
_exptl_absorpt_correction_type empirical
_exptl_absorpt_process_details 'SORTAV (R. H. Blessing, 1995, 1997)'
_exptl_crystal_colour 'dark brown'
_exptl_crystal_density_diffrn 1.628
_exptl_crystal_density_method 'not measured'
_exptl_crystal_description Plate
_exptl_crystal_F_000 592
_exptl_crystal_size_max 0.50
_exptl_crystal_size_mid 0.15
_exptl_crystal_size_min 0.02
_refine_diff_density_max 0.924
_refine_diff_density_min -0.735
_refine_diff_density_rms 0.087
_refine_ls_extinction_coef 0
_refine_ls_extinction_method none
_refine_ls_goodness_of_fit_ref 1.002
_refine_ls_hydrogen_treatment constr
_refine_ls_matrix_type full
_refine_ls_number_parameters 367
_refine_ls_number_reflns 4203
_refine_ls_number_restraints 0
_refine_ls_restrained_S_all 1.002
_refine_ls_R_factor_all 0.0615
_refine_ls_R_factor_gt 0.0494
_refine_ls_shift/su_max 0.005
_refine_ls_shift/su_mean 0.001
_refine_ls_structure_factor_coef Fsqd
_refine_ls_weighting_details 'calc w=1/[\s^2^(Fo^2^)+(0.0009P)^2^+3.4630P] where P=(Fo^2^+2Fc^2^)/3'
_refine_ls_weighting_scheme calc
_refine_ls_wR_factor_gt 0.1079
_refine_ls_wR_factor_ref 0.1121
_reflns_number_gt 3451
_reflns_number_total 4203
_reflns_threshold_expression >2sigma(I)
_cod_data_source_file eCrystal-830.cif
_cod_data_source_block s92
_cod_depositor_comments
;
Citation :
Butler, Ian. R. and Gelbrich, Thomas and Hursthouse, Michael B. (2001) 
University of Southampton, Crystal Structure Report Archive. 

More at:
http://ecrystals.chem.soton.ac.uk/830/

The following automatic conversions were performed:

'_symmetry_cell_setting' value 'Triclinic' changed to 'triclinic'
according to the built-in table from CIF Core dictionary named
'cif_core.dic' version 2.4.1 from 2010-06-29.

'_exptl_absorpt_correction_type' value 'Empirical' changed to
'empirical' according to the built-in table from CIF Core dictionary
named 'cif_core.dic' version 2.4.1 from 2010-06-29.

Automatic conversion script
Id: cif_fix_values 3105 2015-03-04 15:46:00Z robertas 
;
_cod_original_sg_symbol_H-M P-1
_cod_database_code 1519340

loop_
_symmetry_equiv_pos_as_xyz
'x, y, z'
'-x, -y, -z'

loop_
_atom_site_label
_atom_site_type_symbol
_atom_site_fract_x
_atom_site_fract_y
_atom_site_fract_z
_atom_site_U_iso_or_equiv
_atom_site_adp_type
_atom_site_occupancy
_atom_site_symmetry_multiplicity
_atom_site_calc_flag
_atom_site_refinement_flags
_atom_site_disorder_assembly
_atom_site_disorder_group
Fe1 Fe 0.17239(6) 0.08660(5) 0.11196(5) 0.03033(16) Uani 1 1 d . . .
O1 O 0.5956(3) -0.1959(3) 0.3667(3) 0.0434(7) Uani 1 1 d . . .
C1 C 0.1410(4) -0.0082(3) 0.2803(4) 0.0323(9) Uani 1 1 d . . .
C2 C 0.1931(5) -0.0886(3) 0.1816(4) 0.0325(9) Uani 1 1 d . . .
H2 H 0.2818 -0.1399 0.1576 0.025(10) Uiso 1 1 calc R . .
C3 C 0.0888(5) -0.0775(4) 0.1269(4) 0.0351(9) Uani 1 1 d . . .
H3 H 0.0949 -0.1212 0.0603 0.042(12) Uiso 1 1 calc R . .
C4 C -0.0255(5) 0.0087(4) 0.1871(4) 0.0365(9) Uani 1 1 d . . .
H4 H -0.1093 0.0335 0.1680 0.033(11) Uiso 1 1 calc R . .
C5 C 0.0058(4) 0.0519(4) 0.2807(4) 0.0356(9) Uani 1 1 d . . .
H5 H -0.0534 0.1113 0.3352 0.047(13) Uiso 1 1 calc R . .
C6 C 0.3343(5) 0.2022(4) 0.0702(4) 0.0449(11) Uani 1 1 d . . .
H6 H 0.3937 0.2041 0.1160 0.051(13) Uiso 1 1 calc R . .
C7 C 0.3668(5) 0.1316(4) -0.0315(4) 0.0478(11) Uani 1 1 d . . .
H7 H 0.4521 0.0784 -0.0676 0.046(12) Uiso 1 1 calc R . .
C8 C 0.2465(6) 0.1565(5) -0.0680(4) 0.0540(13) Uani 1 1 d . . .
H8 H 0.2366 0.1221 -0.1339 0.10(2) Uiso 1 1 calc R . .
C9 C 0.1459(6) 0.2388(5) 0.0080(5) 0.0611(14) Uani 1 1 d . . .
H9 H 0.0548 0.2700 0.0037 0.11(2) Uiso 1 1 calc R . .
C10 C 0.1995(5) 0.2684(4) 0.0911(5) 0.0498(12) Uani 1 1 d . . .
H10 H 0.1524 0.3246 0.1525 0.077(18) Uiso 1 1 calc R . .
C11 C 0.2169(4) 0.0132(3) 0.3594(3) 0.0297(8) Uani 1 1 d . . .
C12 C 0.3424(4) -0.0569(3) 0.3594(3) 0.0301(8) Uani 1 1 d . . .
H12 H 0.3772 -0.1250 0.3110 0.032(10) Uiso 1 1 calc R . .
C13 C 0.4184(4) -0.0291(3) 0.4288(3) 0.0279(8) Uani 1 1 d . . .
C14 C 0.3650(4) 0.0699(3) 0.5037(3) 0.0281(8) Uani 1 1 d . . .
C15 C 0.2360(4) 0.1353(3) 0.5086(3) 0.0323(9) Uani 1 1 d . . .
H15 H 0.1976 0.2005 0.5607 0.049(13) Uiso 1 1 calc R . .
C16 C 0.1620(4) 0.1076(4) 0.4395(3) 0.0336(9) Uani 1 1 d . . .
H16 H 0.0724 0.1530 0.4459 0.031(10) Uiso 1 1 calc R . .
C17 C 0.5532(4) -0.1052(3) 0.4252(3) 0.0311(8) Uani 1 1 d . . .
Fe1' Fe -0.43724(6) 0.39615(5) 0.22456(5) 0.02935(16) Uani 1 1 d . . .
O1' O -0.1235(3) 0.2903(3) 0.6106(3) 0.0438(7) Uani 1 1 d . . .
C1' C -0.2281(4) 0.3605(3) 0.2165(3) 0.0300(8) Uani 1 1 d . . .
C2' C -0.2268(4) 0.3901(4) 0.0931(4) 0.0363(9) Uani 1 1 d . . .
H2' H -0.1796 0.4555 0.0359 0.043(12) Uiso 1 1 calc R . .
C3' C -0.3088(5) 0.3034(4) 0.0731(4) 0.0402(10) Uani 1 1 d . . .
H3' H -0.3259 0.3010 -0.0001 0.056(14) Uiso 1 1 calc R . .
C4' C -0.3608(5) 0.2209(4) 0.1814(4) 0.0396(10) Uani 1 1 d . . .
H4' H -0.4189 0.1542 0.1932 0.033(11) Uiso 1 1 calc R . .
C5' C -0.3107(4) 0.2557(3) 0.2684(4) 0.0358(9) Uani 1 1 d . . .
H5' H -0.3291 0.2156 0.3485 0.028(10) Uiso 1 1 calc R . .
C6' C -0.5294(5) 0.5396(4) 0.3317(5) 0.0476(11) Uani 1 1 d . . .
H6' H -0.4833 0.5821 0.3701 0.085(19) Uiso 1 1 calc R . .
C7' C -0.5273(5) 0.5700(4) 0.2111(4) 0.0445(11) Uani 1 1 d . . .
H7' H -0.4790 0.6353 0.1543 0.038(11) Uiso 1 1 calc R . .
C8' C -0.6109(4) 0.4847(4) 0.1905(4) 0.0395(10) Uani 1 1 d . . .
H8' H -0.6286 0.4830 0.1175 0.059(15) Uiso 1 1 calc R . .
C9' C -0.6627(4) 0.4033(4) 0.2981(4) 0.0387(10) Uani 1 1 d . . .
H9' H -0.7221 0.3375 0.3102 0.031(10) Uiso 1 1 calc R . .
C10' C -0.6108(5) 0.4364(4) 0.3855(4) 0.0418(10) Uani 1 1 d . . .
H10' H -0.6280 0.3962 0.4653 0.032(10) Uiso 1 1 calc R . .
C11' C -0.1558(4) 0.4264(3) 0.2749(3) 0.0298(8) Uani 1 1 d . . .
C12' C -0.1459(4) 0.3795(3) 0.3870(3) 0.0300(8) Uani 1 1 d . . .
H12' H -0.1899 0.3058 0.4274 0.025(9) Uiso 1 1 calc R . .
C13' C -0.0724(4) 0.4394(3) 0.4400(3) 0.0270(8) Uani 1 1 d . . .
C14' C -0.0090(4) 0.5479(3) 0.3833(3) 0.0278(8) Uani 1 1 d . . .
C15' C -0.0206(4) 0.5965(4) 0.2723(4) 0.0344(9) Uani 1 1 d . . .
H15' H 0.0220 0.6709 0.2325 0.040(11) Uiso 1 1 calc R . .
C16' C -0.0934(4) 0.5367(4) 0.2207(4) 0.0352(9) Uani 1 1 d . . .
H16' H -0.1016 0.5715 0.1460 0.048(13) Uiso 1 1 calc R . .
C17' C -0.0679(4) 0.3857(3) 0.5609(3) 0.0300(8) Uani 1 1 d . . .

loop_
_atom_site_aniso_label
_atom_site_aniso_U_11
_atom_site_aniso_U_22
_atom_site_aniso_U_33
_atom_site_aniso_U_23
_atom_site_aniso_U_13
_atom_site_aniso_U_12
Fe1 0.0338(3) 0.0327(3) 0.0251(3) 0.0013(2) -0.0129(2) -0.0041(2)
O1 0.0532(19) 0.0438(17) 0.0414(17) -0.0195(14) -0.0267(15) 0.0121(14)
C1 0.035(2) 0.033(2) 0.028(2) -0.0002(16) -0.0116(17) -0.0053(17)
C2 0.040(2) 0.0247(19) 0.033(2) -0.0008(16) -0.0157(18) -0.0025(17)
C3 0.041(2) 0.039(2) 0.029(2) -0.0013(17) -0.0156(18) -0.0120(19)
C4 0.035(2) 0.045(2) 0.035(2) 0.0009(18) -0.0186(19) -0.0089(19)
C5 0.036(2) 0.039(2) 0.027(2) 0.0008(17) -0.0070(17) -0.0074(18)
C6 0.049(3) 0.051(3) 0.042(3) 0.010(2) -0.024(2) -0.023(2)
C7 0.041(3) 0.044(3) 0.038(3) 0.003(2) 0.004(2) -0.006(2)
C8 0.066(3) 0.074(3) 0.028(2) 0.014(2) -0.022(2) -0.035(3)
C9 0.063(3) 0.050(3) 0.070(4) 0.029(3) -0.034(3) -0.010(3)
C10 0.054(3) 0.030(2) 0.056(3) 0.002(2) -0.012(2) -0.011(2)
C11 0.032(2) 0.035(2) 0.0203(18) 0.0031(15) -0.0088(16) -0.0083(17)
C12 0.037(2) 0.0302(19) 0.0223(19) -0.0040(15) -0.0096(16) -0.0043(17)
C13 0.036(2) 0.0309(19) 0.0169(17) -0.0003(14) -0.0103(16) -0.0063(16)
C14 0.035(2) 0.0313(19) 0.0168(17) 0.0012(15) -0.0093(16) -0.0042(16)
C15 0.040(2) 0.032(2) 0.0231(19) -0.0040(16) -0.0106(17) -0.0021(17)
C16 0.034(2) 0.038(2) 0.029(2) -0.0041(17) -0.0132(17) 0.0007(18)
C17 0.041(2) 0.033(2) 0.0185(18) -0.0027(15) -0.0104(16) -0.0027(17)
Fe1' 0.0281(3) 0.0314(3) 0.0267(3) -0.0049(2) -0.0088(2) 0.0002(2)
O1' 0.061(2) 0.0369(16) 0.0388(17) 0.0099(13) -0.0249(15) -0.0177(14)
C1' 0.0227(19) 0.037(2) 0.026(2) -0.0036(16) -0.0061(16) 0.0050(16)
C2' 0.033(2) 0.045(2) 0.023(2) -0.0016(17) -0.0042(17) 0.0009(18)
C3' 0.039(2) 0.049(3) 0.032(2) -0.0174(19) -0.0132(19) 0.010(2)
C4' 0.041(2) 0.033(2) 0.050(3) -0.0138(19) -0.022(2) 0.0064(19)
C5' 0.038(2) 0.033(2) 0.037(2) -0.0001(17) -0.0178(19) 0.0029(17)
C6' 0.036(2) 0.045(3) 0.061(3) -0.029(2) -0.015(2) 0.010(2)
C7' 0.035(2) 0.028(2) 0.057(3) 0.001(2) -0.007(2) 0.0058(18)
C8' 0.032(2) 0.043(2) 0.043(2) -0.0066(19) -0.0159(19) 0.0073(18)
C9' 0.029(2) 0.041(2) 0.044(3) -0.0058(19) -0.0114(19) -0.0022(18)
C10' 0.035(2) 0.054(3) 0.029(2) -0.0116(19) -0.0038(18) 0.004(2)
C11' 0.0263(19) 0.034(2) 0.0228(19) -0.0047(15) -0.0032(15) 0.0014(16)
C12' 0.029(2) 0.0269(19) 0.026(2) 0.0025(15) -0.0050(16) -0.0020(16)
C13' 0.0245(19) 0.0280(19) 0.0241(19) -0.0032(15) -0.0059(15) 0.0029(15)
C14' 0.0259(19) 0.0287(19) 0.0222(18) 0.0010(15) -0.0050(15) 0.0029(15)
C15' 0.037(2) 0.035(2) 0.028(2) 0.0071(17) -0.0095(17) -0.0099(18)
C16' 0.036(2) 0.040(2) 0.027(2) 0.0059(17) -0.0123(18) -0.0046(18)
C17' 0.0261(19) 0.0275(19) 0.029(2) 0.0019(16) -0.0049(16) -0.0016(15)

loop_
_atom_type_symbol
_atom_type_description
_atom_type_scat_dispersion_real
_atom_type_scat_dispersion_imag
_atom_type_scat_source
C C 0.0033 0.0016 'International Tables Vol C Tables 4.2.6.8 and 6.1.1.4'
H H 0.0000 0.0000 'International Tables Vol C Tables 4.2.6.8 and 6.1.1.4'
O O 0.0106 0.0060 'International Tables Vol C Tables 4.2.6.8 and 6.1.1.4'
Fe Fe 0.3463 0.8444 'International Tables Vol C Tables 4.2.6.8 and 6.1.1.4'

loop_
_geom_angle_atom_site_label_1
_geom_angle_atom_site_label_2
_geom_angle_atom_site_label_3
_geom_angle
_geom_angle_site_symmetry_1
_geom_angle_site_symmetry_3
C9 Fe1 C6 67.5(2) . .
C9 Fe1 C8 39.8(2) . .
C6 Fe1 C8 67.81(18) . .
C9 Fe1 C5 117.3(2) . .
C6 Fe1 C5 126.76(17) . .
C8 Fe1 C5 151.24(19) . .
C9 Fe1 C10 39.6(2) . .
C6 Fe1 C10 40.12(19) . .
C8 Fe1 C10 66.8(2) . .
C5 Fe1 C10 107.07(19) . .
C9 Fe1 C2 165.1(2) . .
C6 Fe1 C2 121.21(18) . .
C8 Fe1 C2 129.0(2) . .
C5 Fe1 C2 68.71(17) . .
C10 Fe1 C2 154.65(19) . .
C9 Fe1 C4 106.7(2) . .
C6 Fe1 C4 163.29(19) . .
C8 Fe1 C4 118.47(17) . .
C5 Fe1 C4 40.51(15) . .
C10 Fe1 C4 125.60(19) . .
C2 Fe1 C4 68.37(16) . .
C9 Fe1 C3 126.8(2) . .
C6 Fe1 C3 155.59(19) . .
C8 Fe1 C3 109.22(18) . .
C5 Fe1 C3 67.99(16) . .
C10 Fe1 C3 163.03(19) . .
C2 Fe1 C3 40.52(15) . .
C4 Fe1 C3 40.26(16) . .
C9 Fe1 C7 67.8(2) . .
C6 Fe1 C7 40.75(18) . .
C8 Fe1 C7 40.61(19) . .
C5 Fe1 C7 165.63(18) . .
C10 Fe1 C7 67.68(19) . .
C2 Fe1 C7 109.91(18) . .
C4 Fe1 C7 153.44(18) . .
C3 Fe1 C7 120.93(18) . .
C9 Fe1 C1 151.7(2) . .
C6 Fe1 C1 108.64(16) . .
C8 Fe1 C1 167.1(2) . .
C5 Fe1 C1 40.88(16) . .
C10 Fe1 C1 119.14(18) . .
C2 Fe1 C1 41.22(15) . .
C4 Fe1 C1 68.62(16) . .
C3 Fe1 C1 68.53(15) . .
C7 Fe1 C1 128.71(18) . .
C5 C1 C2 106.5(3) . .
C5 C1 C11 126.8(4) . .
C2 C1 C11 126.7(4) . .
C5 C1 Fe1 68.7(2) . .
C2 C1 Fe1 68.8(2) . .
C11 C1 Fe1 124.4(3) . .
C3 C2 C1 107.8(4) . .
C3 C2 Fe1 69.8(2) . .
C1 C2 Fe1 69.9(2) . .
C3 C2 H2 126.1 . .
C1 C2 H2 126.1 . .
Fe1 C2 H2 125.7 . .
C4 C3 C2 108.8(3) . .
C4 C3 Fe1 69.8(2) . .
C2 C3 Fe1 69.7(2) . .
C4 C3 H3 125.6 . .
C2 C3 H3 125.6 . .
Fe1 C3 H3 126.6 . .
C3 C4 C5 108.1(4) . .
C3 C4 Fe1 70.0(2) . .
C5 C4 Fe1 69.5(2) . .
C3 C4 H4 126.0 . .
C5 C4 H4 126.0 . .
Fe1 C4 H4 126.2 . .
C4 C5 C1 108.8(4) . .
C4 C5 Fe1 70.0(2) . .
C1 C5 Fe1 70.4(2) . .
C4 C5 H5 125.6 . .
C1 C5 H5 125.6 . .
Fe1 C5 H5 125.6 . .
C10 C6 C7 107.8(4) . .
C10 C6 Fe1 70.1(2) . .
C7 C6 Fe1 70.3(2) . .
C10 C6 H6 126.1 . .
C7 C6 H6 126.1 . .
Fe1 C6 H6 125.1 . .
C8 C7 C6 106.1(4) . .
C8 C7 Fe1 69.0(2) . .
C6 C7 Fe1 69.0(2) . .
C8 C7 H7 127.0 . .
C6 C7 H7 127.0 . .
Fe1 C7 H7 126.6 . .
C9 C8 C7 108.7(4) . .
C9 C8 Fe1 69.9(3) . .
C7 C8 Fe1 70.4(2) . .
C9 C8 H8 125.6 . .
C7 C8 H8 125.6 . .
Fe1 C8 H8 125.7 . .
C10 C9 C8 108.7(5) . .
C10 C9 Fe1 70.7(3) . .
C8 C9 Fe1 70.4(3) . .
C10 C9 H9 125.7 . .
C8 C9 H9 125.7 . .
Fe1 C9 H9 124.9 . .
C9 C10 C6 108.8(5) . .
C9 C10 Fe1 69.7(3) . .
C6 C10 Fe1 69.7(2) . .
C9 C10 H10 125.6 . .
C6 C10 H10 125.6 . .
Fe1 C10 H10 126.5 . .
C12 C11 C16 117.8(3) . .
C12 C11 C1 122.7(3) . .
C16 C11 C1 119.6(4) . .
C11 C12 C13 121.4(3) . .
C11 C12 H12 119.3 . .
C13 C12 H12 119.3 . .
C12 C13 C14 119.6(3) . .
C12 C13 C17 119.9(3) . .
C14 C13 C17 120.5(3) . .
C15 C14 C13 118.8(3) . .
C15 C14 C17 120.3(3) . 2_656
C13 C14 C17 121.0(3) . 2_656
C16 C15 C14 121.3(3) . .
C16 C15 H15 119.4 . .
C14 C15 H15 119.4 . .
C15 C16 C11 121.0(4) . .
C15 C16 H16 119.5 . .
C11 C16 H16 119.5 . .
O1 C17 C13 121.1(3) . .
O1 C17 C14 120.4(4) . 2_656
C13 C17 C14 118.5(3) . 2_656
C1' Fe1' C2' 41.80(15) . .
C1' Fe1' C10' 121.69(16) . .
C2' Fe1' C10' 158.72(17) . .
C1' Fe1' C9' 158.51(16) . .
C2' Fe1' C9' 158.63(17) . .
C10' Fe1' C9' 40.90(17) . .
C1' Fe1' C5' 40.91(15) . .
C2' Fe1' C5' 69.06(17) . .
C10' Fe1' C5' 107.23(18) . .
C9' Fe1' C5' 122.98(17) . .
C1' Fe1' C3' 69.32(16) . .
C2' Fe1' C3' 40.84(16) . .
C10' Fe1' C3' 159.02(18) . .
C9' Fe1' C3' 122.97(17) . .
C5' Fe1' C3' 68.38(17) . .
C1' Fe1' C8' 159.08(17) . .
C2' Fe1' C8' 122.44(17) . .
C10' Fe1' C8' 68.61(18) . .
C9' Fe1' C8' 40.42(17) . .
C5' Fe1' C8' 158.87(17) . .
C3' Fe1' C8' 107.67(17) . .
C1' Fe1' C6' 107.00(17) . .
C2' Fe1' C6' 122.92(18) . .
C10' Fe1' C6' 40.30(18) . .
C9' Fe1' C6' 67.86(17) . .
C5' Fe1' C6' 122.99(19) . .
C3' Fe1' C6' 159.28(19) . .
C8' Fe1' C6' 68.09(18) . .
C1' Fe1' C7' 122.38(17) . .
C2' Fe1' C7' 107.08(17) . .
C10' Fe1' C7' 68.40(18) . .
C9' Fe1' C7' 68.17(17) . .
C5' Fe1' C7' 158.84(18) . .
C3' Fe1' C7' 123.14(19) . .
C8' Fe1' C7' 40.75(17) . .
C6' Fe1' C7' 40.43(19) . .
C1' Fe1' C4' 68.95(16) . .
C2' Fe1' C4' 68.85(17) . .
C10' Fe1' C4' 122.76(18) . .
C9' Fe1' C4' 107.83(17) . .
C5' Fe1' C4' 40.44(16) . .
C3' Fe1' C4' 40.68(17) . .
C8' Fe1' C4' 123.09(17) . .
C6' Fe1' C4' 158.7(2) . .
C7' Fe1' C4' 159.35(18) . .
C5' C1' C2' 107.0(3) . .
C5' C1' C11' 127.2(3) . .
C2' C1' C11' 125.8(3) . .
C5' C1' Fe1' 69.9(2) . .
C2' C1' Fe1' 69.1(2) . .
C11' C1' Fe1' 126.5(3) . .
C3' C2' C1' 107.6(4) . .
C3' C2' Fe1' 70.0(2) . .
C1' C2' Fe1' 69.1(2) . .
C3' C2' H2' 126.2 . .
C1' C2' H2' 126.2 . .
Fe1' C2' H2' 126.3 . .
C4' C3' C2' 108.4(4) . .
C4' C3' Fe1' 69.9(2) . .
C2' C3' Fe1' 69.1(2) . .
C4' C3' H3' 125.8 . .
C2' C3' H3' 125.8 . .
Fe1' C3' H3' 126.7 . .
C5' C4' C3' 108.0(4) . .
C5' C4' Fe1' 69.4(2) . .
C3' C4' Fe1' 69.4(2) . .
C5' C4' H4' 126.0 . .
C3' C4' H4' 126.0 . .
Fe1' C4' H4' 126.8 . .
C4' C5' C1' 109.0(4) . .
C4' C5' Fe1' 70.1(2) . .
C1' C5' Fe1' 69.2(2) . .
C4' C5' H5' 125.5 . .
C1' C5' H5' 125.5 . .
Fe1' C5' H5' 126.8 . .
C10' C6' C7' 108.9(4) . .
C10' C6' Fe1' 69.5(2) . .
C7' C6' Fe1' 69.9(2) . .
C10' C6' H6' 125.5 . .
C7' C6' H6' 125.5 . .
Fe1' C6' H6' 126.7 . .
C6' C7' C8' 107.5(4) . .
C6' C7' Fe1' 69.7(2) . .
C8' C7' Fe1' 69.4(2) . .
C6' C7' H7' 126.3 . .
C8' C7' H7' 126.3 . .
Fe1' C7' H7' 126.2 . .
C9' C8' C7' 107.7(4) . .
C9' C8' Fe1' 69.5(2) . .
C7' C8' Fe1' 69.8(2) . .
C9' C8' H8' 126.1 . .
C7' C8' H8' 126.1 . .
Fe1' C8' H8' 126.1 . .
C8' C9' C10' 108.5(4) . .
C8' C9' Fe1' 70.0(2) . .
C10' C9' Fe1' 69.5(2) . .
C8' C9' H9' 125.8 . .
C10' C9' H9' 125.8 . .
Fe1' C9' H9' 126.3 . .
C6' C10' C9' 107.3(4) . .
C6' C10' Fe1' 70.2(2) . .
C9' C10' Fe1' 69.6(2) . .
C6' C10' H10' 126.3 . .
C9' C10' H10' 126.3 . .
Fe1' C10' H10' 125.4 . .
C16' C11' C12' 117.6(3) . .
C16' C11' C1' 121.6(3) . .
C12' C11' C1' 120.8(3) . .
C13' C12' C11' 120.9(3) . .
C13' C12' H12' 119.6 . .
C11' C12' H12' 119.6 . .
C14' C13' C12' 120.4(3) . .
C14' C13' C17' 121.2(3) . .
C12' C13' C17' 118.3(3) . .
C13' C14' C15' 119.0(3) . .
C13' C14' C17' 121.4(3) . 2_566
C15' C14' C17' 119.6(3) . 2_566
C16' C15' C14' 120.1(4) . .
C16' C15' H15' 119.9 . .
C14' C15' H15' 119.9 . .
C15' C16' C11' 121.9(4) . .
C15' C16' H16' 119.1 . .
C11' C16' H16' 119.1 . .
O1' C17' C14' 121.4(3) . 2_566
O1' C17' C13' 121.2(3) . .
C14' C17' C13' 117.4(3) 2_566 .

loop_
_geom_bond_atom_site_label_1
_geom_bond_atom_site_label_2
_geom_bond_distance
_geom_bond_site_symmetry_2
Fe1 C9 2.024(5) .
Fe1 C6 2.030(4) .
Fe1 C8 2.030(4) .
Fe1 C5 2.033(4) .
Fe1 C10 2.036(4) .
Fe1 C2 2.040(4) .
Fe1 C4 2.040(4) .
Fe1 C3 2.042(4) .
Fe1 C7 2.047(4) .
Fe1 C1 2.055(4) .
O1 C17 1.227(4) .
C1 C5 1.428(6) .
C1 C2 1.442(5) .
C1 C11 1.471(5) .
C2 C3 1.414(5) .
C2 H2 0.9500 .
C3 C4 1.405(6) .
C3 H3 0.9500 .
C4 C5 1.410(5) .
C4 H4 0.9500 .
C5 H5 0.9500 .
C6 C10 1.395(7) .
C6 C7 1.420(6) .
C6 H6 0.9500 .
C7 C8 1.415(7) .
C7 H7 0.9500 .
C8 C9 1.379(8) .
C8 H8 0.9500 .
C9 C10 1.374(7) .
C9 H9 0.9500 .
C10 H10 0.9500 .
C11 C12 1.392(5) .
C11 C16 1.407(5) .
C12 C13 1.395(5) .
C12 H12 0.9500 .
C13 C14 1.413(5) .
C13 C17 1.488(5) .
C14 C15 1.382(5) .
C14 C17 1.488(5) 2_656
C15 C16 1.377(5) .
C15 H15 0.9500 .
C16 H16 0.9500 .
C17 C14 1.488(5) 2_656
Fe1' C1' 2.033(4) .
Fe1' C2' 2.033(4) .
Fe1' C10' 2.037(4) .
Fe1' C9' 2.039(4) .
Fe1' C5' 2.043(4) .
Fe1' C3' 2.045(4) .
Fe1' C8' 2.045(4) .
Fe1' C6' 2.048(4) .
Fe1' C7' 2.050(4) .
Fe1' C4' 2.053(4) .
O1' C17' 1.218(4) .
C1' C5' 1.424(5) .
C1' C2' 1.450(5) .
C1' C11' 1.471(5) .
C2' C3' 1.423(6) .
C2' H2' 0.9500 .
C3' C4' 1.424(6) .
C3' H3' 0.9500 .
C4' C5' 1.416(6) .
C4' H4' 0.9500 .
C5' H5' 0.9500 .
C6' C10' 1.407(6) .
C6' C7' 1.416(7) .
C6' H6' 0.9500 .
C7' C8' 1.426(6) .
C7' H7' 0.9500 .
C8' C9' 1.411(6) .
C8' H8' 0.9500 .
C9' C10' 1.424(6) .
C9' H9' 0.9500 .
C10' H10' 0.9500 .
C11' C16' 1.395(5) .
C11' C12' 1.401(5) .
C12' C13' 1.394(5) .
C12' H12' 0.9500 .
C13' C14' 1.386(5) .
C13' C17' 1.495(5) .
C14' C15' 1.401(5) .
C14' C17' 1.486(5) 2_566
C15' C16' 1.375(5) .
C15' H15' 0.9500 .
C16' H16' 0.9500 .
C17' C14' 1.486(5) 2_566
